data_4037017
loop_
_publ_author_name
'Shen, Renzeng'
'Cao, Xin'
'Laval, Stephane'
'Sun, Jiansong'
'Yu, Biao'

_publ_section_title
;
 Synthesis of Ocotillol-Type Ginsenosides.
;
_journal_issue 21
_journal_name_full 'The Journal of organic chemistry'
_journal_page_first 10279
_journal_page_last 10294
_journal_paper_doi 10.1021/acs.joc.6b01265
_journal_volume 81
_journal_year 2016
_chemical_absolute_configuration ad
_chemical_formula_sum 'C46 H63 Br O7'
_chemical_formula_weight 807.87
_space_group_crystal_system monoclinic
_space_group_IT_number 5
_space_group_name_Hall 'C 2y'
_space_group_name_H-M_alt 'C 1 2 1'
_atom_sites_solution_hydrogens geom
_audit_creation_method SHELXL-2013
_cell_angle_alpha 90
_cell_angle_beta 112.063(9)
_cell_angle_gamma 90
_cell_formula_units_Z 4
_cell_length_a 30.463(6)
_cell_length_b 6.3598(12)
_cell_length_c 26.835(6)
_cell_measurement_reflns_used 2184
_cell_measurement_temperature 293(2)
_cell_measurement_theta_max 39.676
_cell_measurement_theta_min 4.671
_cell_volume 4818.3(17)
_computing_cell_refinement 'Bruker SMART'
_computing_data_collection 'Bruker SMART'
_computing_data_reduction 'Bruker SHELXTL'
_computing_molecular_graphics 'Bruker SHELXTL'
_computing_publication_material 'Bruker SHELXTL'
_computing_structure_refinement 'SHELXL-2013 (Sheldrick, 2013)'
_computing_structure_solution 'Bruker SHELXTL'
_diffrn_ambient_temperature 293(2)
_diffrn_measured_fraction_theta_full 0.998
_diffrn_measured_fraction_theta_max 0.998
_diffrn_measurement_device_type 'CCD area detector'
_diffrn_measurement_method 'phi and omega scans'
_diffrn_radiation_type MoK\a
_diffrn_radiation_wavelength 0.71073
_diffrn_reflns_av_R_equivalents 0.0397
_diffrn_reflns_av_unetI/netI 0.1006
_diffrn_reflns_Laue_measured_fraction_full 0.998
_diffrn_reflns_Laue_measured_fraction_max 0.998
_diffrn_reflns_limit_h_max 31
_diffrn_reflns_limit_h_min -37
_diffrn_reflns_limit_k_max 7
_diffrn_reflns_limit_k_min -7
_diffrn_reflns_limit_l_max 33
_diffrn_reflns_limit_l_min -31
_diffrn_reflns_number 14496
_diffrn_reflns_point_group_measured_fraction_full 0.919
_diffrn_reflns_point_group_measured_fraction_max 0.913
_diffrn_reflns_theta_full 25.242
_diffrn_reflns_theta_max 25.998
_diffrn_reflns_theta_min 0.819
_exptl_absorpt_coefficient_mu 0.896
_exptl_absorpt_correction_T_max 0.7456
_exptl_absorpt_correction_T_min 0.5977
_exptl_absorpt_correction_type multi-scan
_exptl_absorpt_process_details sadabs
_exptl_crystal_colour colorless
_exptl_crystal_density_diffrn 1.114
_exptl_crystal_description prismatic
_exptl_crystal_F_000 1720
_exptl_crystal_size_max 0.210
_exptl_crystal_size_mid 0.170
_exptl_crystal_size_min 0.110
_platon_squeeze_details
;
;
_refine_diff_density_max 0.457
_refine_diff_density_min -0.290
_refine_diff_density_rms 0.049
_refine_ls_abs_structure_details
; 
 Flack x determined using 1557 quotients [(I+)-(I-)]/[(I+)+(I-)] 
 (Parsons and Flack (2004), Acta Cryst. A60, s61). 
;
_refine_ls_abs_structure_Flack 0.046(11)
_refine_ls_extinction_method none
_refine_ls_goodness_of_fit_ref 0.928
_refine_ls_hydrogen_treatment constr
_refine_ls_matrix_type full
_refine_ls_number_parameters 497
_refine_ls_number_reflns 8636
_refine_ls_number_restraints 1
_refine_ls_restrained_S_all 0.928
_refine_ls_R_factor_all 0.1023
_refine_ls_R_factor_gt 0.0614
_refine_ls_shift/su_max 0.000
_refine_ls_shift/su_mean 0.000
_refine_ls_structure_factor_coef Fsqd
_refine_ls_weighting_details 'w=1/[\s^2^(Fo^2^)+(0.0815P)^2^] where P=(Fo^2^+2Fc^2^)/3'
_refine_ls_weighting_scheme calc
_refine_ls_wR_factor_gt 0.1532
_refine_ls_wR_factor_ref 0.1702
_reflns_Friedel_coverage 0.670
_reflns_Friedel_fraction_full 0.823
_reflns_Friedel_fraction_max 0.810
_reflns_number_gt 4953
_reflns_number_total 8636
_reflns_threshold_expression 'I > 2\s(I)'
_cod_data_source_file jo6b01265_si_004.cif
_cod_data_source_block cd15127
_cod_original_cell_volume 4818.2(17)
_cod_original_sg_symbol_H-M 'C 2'
_cod_database_code 4037017
_shelx_space_group_comment
; 
The symmetry employed for this shelxl refinement is uniquely defined 
by the following loop, which should always be used as a source of 
symmetry information in preference to the above space-group names. 
They are only intended as comments. 
;
_shelx_estimated_absorpt_t_min 0.834
_shelx_estimated_absorpt_t_max 0.908
_shelxl_version_number 2013-4

loop_
_space_group_symop_operation_xyz
'x, y, z'
'-x, y, -z'
'x+1/2, y+1/2, z'
'-x+1/2, y+1/2, -z'

loop_
_atom_site_label
_atom_site_type_symbol
_atom_site_fract_x
_atom_site_fract_y
_atom_site_fract_z
_atom_site_U_iso_or_equiv
_atom_site_adp_type
_atom_site_occupancy
_atom_site_site_symmetry_order
_atom_site_calc_flag
_atom_site_refinement_flags_posn
_atom_site_refinement_flags_adp
Br1 Br -0.21580(3) 0.0311(2) -0.15540(3) 0.1302(5) Uani 1 1 d . .
O1 O 0.01430(12) 0.2249(7) 0.28686(14) 0.0505(10) Uani 1 1 d . .
O2 O -0.00497(18) 0.4923(11) 0.3279(2) 0.0899(17) Uani 1 1 d . .
O3 O 0.34110(12) 0.5508(7) 0.47208(13) 0.0544(10) Uani 1 1 d . .
O4 O 0.46733(13) 0.4528(8) 0.5358(2) 0.0668(12) Uani 1 1 d . .
H4 H 0.4724 0.5779 0.5328 0.100 Uiso 1 1 calc R U
O5 O 0.25963(13) 0.6262(7) 0.28690(15) 0.0541(11) Uani 1 1 d . .
O6 O -0.0116(2) -0.1916(8) 0.05977(17) 0.0800(15) Uani 1 1 d . .
O7 O -0.02803(14) 0.1346(7) 0.07853(15) 0.0580(11) Uani 1 1 d . .
C1 C 0.09626(19) 0.3037(11) 0.1601(2) 0.0516(15) Uani 1 1 d . .
H1A H 0.1177 0.3894 0.1497 0.062 Uiso 1 1 calc R U
H1B H 0.1109 0.1670 0.1708 0.062 Uiso 1 1 calc R U
C2 C 0.0504(2) 0.2768(11) 0.1121(2) 0.0529(16) Uani 1 1 d . .
H2A H 0.0368 0.4137 0.0994 0.063 Uiso 1 1 calc R U
H2B H 0.0567 0.2082 0.0833 0.063 Uiso 1 1 calc R U
C3 C 0.01640(19) 0.1499(10) 0.1266(2) 0.0506(15) Uani 1 1 d . .
H3 H 0.0295 0.0081 0.1359 0.061 Uiso 1 1 calc R U
C4 C 0.00270(18) 0.2324(9) 0.1729(2) 0.0428(13) Uani 1 1 d . .
C5 C 0.05113(18) 0.2754(9) 0.2210(2) 0.0401(13) Uani 1 1 d . .
H5 H 0.0655 0.1359 0.2307 0.048 Uiso 1 1 calc R U
C6 C 0.04753(18) 0.3578(9) 0.2729(2) 0.0406(13) Uani 1 1 d . .
H6 H 0.0362 0.5034 0.2679 0.049 Uiso 1 1 calc R U
C7 C 0.09417(18) 0.3449(9) 0.3201(2) 0.0397(13) Uani 1 1 d . .
H7A H 0.0898 0.4016 0.3515 0.048 Uiso 1 1 calc R U
H7B H 0.1026 0.1978 0.3272 0.048 Uiso 1 1 calc R U
C8 C 0.13507(17) 0.4583(8) 0.31337(19) 0.0381(12) Uani 1 1 d . .
C9 C 0.13685(16) 0.3953(9) 0.25773(19) 0.0386(12) Uani 1 1 d . .
H9 H 0.1449 0.2454 0.2614 0.046 Uiso 1 1 calc R U
C10 C 0.08937(17) 0.4071(8) 0.20864(19) 0.0365(12) Uani 1 1 d . .
C11 C 0.17847(17) 0.5013(11) 0.24882(19) 0.0484(14) Uani 1 1 d . .
H11A H 0.1714 0.6499 0.2426 0.058 Uiso 1 1 calc R U
H11B H 0.1807 0.4436 0.2164 0.058 Uiso 1 1 calc R U
C12 C 0.22769(17) 0.4786(9) 0.29527(19) 0.0400(13) Uani 1 1 d . .
H12 H 0.2397 0.3359 0.2948 0.048 Uiso 1 1 calc R U
C13 C 0.22508(16) 0.5194(9) 0.34938(17) 0.0385(12) Uani 1 1 d . .
H13 H 0.2179 0.6693 0.3503 0.046 Uiso 1 1 calc R U
C14 C 0.18422(18) 0.3969(9) 0.3578(2) 0.0388(12) Uani 1 1 d . .
C15 C 0.19254(18) 0.4577(11) 0.4162(2) 0.0524(16) Uani 1 1 d . .
H15A H 0.1769 0.5895 0.4173 0.063 Uiso 1 1 calc R U
H15B H 0.1805 0.3495 0.4332 0.063 Uiso 1 1 calc R U
C16 C 0.2462(2) 0.4795(14) 0.4448(2) 0.068(2) Uani 1 1 d . .
H16A H 0.2584 0.3658 0.4703 0.082 Uiso 1 1 calc R U
H16B H 0.2538 0.6117 0.4642 0.082 Uiso 1 1 calc R U
C17 C 0.26854(18) 0.4721(10) 0.4021(2) 0.0443(13) Uani 1 1 d . .
H17 H 0.2774 0.3253 0.3998 0.053 Uiso 1 1 calc R U
C18 C 0.1923(2) 0.1614(9) 0.3583(2) 0.0514(15) Uani 1 1 d . .
H18A H 0.2183 0.1232 0.3906 0.077 Uiso 1 1 calc R U
H18B H 0.1996 0.1229 0.3276 0.077 Uiso 1 1 calc R U
H18C H 0.1642 0.0890 0.3568 0.077 Uiso 1 1 calc R U
C19 C 0.0738(2) 0.6347(10) 0.1921(2) 0.0513(15) Uani 1 1 d . .
H19A H 0.1008 0.7170 0.1941 0.077 Uiso 1 1 calc R U
H19B H 0.0601 0.6925 0.2160 0.077 Uiso 1 1 calc R U
H19C H 0.0509 0.6367 0.1560 0.077 Uiso 1 1 calc R U
C20 C 0.31356(18) 0.6008(9) 0.4161(2) 0.0480(15) Uani 1 1 d . .
C21 C 0.3051(2) 0.8347(10) 0.4119(3) 0.0641(18) Uani 1 1 d . .
H21A H 0.2933 0.8786 0.4388 0.096 Uiso 1 1 calc R U
H21B H 0.2822 0.8682 0.3769 0.096 Uiso 1 1 calc R U
H21C H 0.3342 0.9063 0.4174 0.096 Uiso 1 1 calc R U
C22 C 0.34655(18) 0.5328(12) 0.3885(2) 0.0575(16) Uani 1 1 d . .
H22A H 0.3407 0.3875 0.3768 0.069 Uiso 1 1 calc R U
H22B H 0.3422 0.6206 0.3574 0.069 Uiso 1 1 calc R U
C23 C 0.3951(2) 0.558(2) 0.4296(3) 0.121(4) Uani 1 1 d . .
H23A H 0.4146 0.4384 0.4289 0.145 Uiso 1 1 calc R U
H23B H 0.4097 0.6845 0.4227 0.145 Uiso 1 1 calc R U
C24 C 0.39031(18) 0.5724(11) 0.4823(2) 0.0548(16) Uani 1 1 d . .
H24 H 0.3997 0.7149 0.4961 0.066 Uiso 1 1 calc R U
C25 C 0.41751(19) 0.4219(9) 0.5257(2) 0.0467(14) Uani 1 1 d . .
C26 C 0.4116(2) 0.4804(17) 0.5780(2) 0.092(3) Uani 1 1 d . .
H26A H 0.4329 0.3980 0.6070 0.139 Uiso 1 1 calc R U
H26B H 0.3796 0.4529 0.5745 0.139 Uiso 1 1 calc R U
H26C H 0.4185 0.6270 0.5854 0.139 Uiso 1 1 calc R U
C27 C 0.4056(3) 0.1980(12) 0.5087(4) 0.098(3) Uani 1 1 d . .
H27A H 0.4090 0.1749 0.4749 0.146 Uiso 1 1 calc R U
H27B H 0.3735 0.1695 0.5047 0.146 Uiso 1 1 calc R U
H27C H 0.4266 0.1061 0.5354 0.146 Uiso 1 1 calc R U
C28 C -0.02846(19) 0.4290(10) 0.1562(2) 0.0550(16) Uani 1 1 d . .
H28A H -0.0604 0.3885 0.1348 0.082 Uiso 1 1 calc R U
H28B H -0.0166 0.5196 0.1355 0.082 Uiso 1 1 calc R U
H28C H -0.0279 0.5022 0.1877 0.082 Uiso 1 1 calc R U
C29 C -0.02523(19) 0.0534(12) 0.1856(2) 0.0612(16) Uani 1 1 d . .
H29A H -0.0430 0.1078 0.2057 0.092 Uiso 1 1 calc R U
H29B H -0.0036 -0.0525 0.2064 0.092 Uiso 1 1 calc R U
H29C H -0.0466 -0.0071 0.1526 0.092 Uiso 1 1 calc R U
C30 C 0.1264(2) 0.6953(9) 0.3157(2) 0.0524(15) Uani 1 1 d . .
H30A H 0.0936 0.7258 0.2955 0.079 Uiso 1 1 calc R U
H30B H 0.1458 0.7712 0.3007 0.079 Uiso 1 1 calc R U
H30C H 0.1343 0.7371 0.3525 0.079 Uiso 1 1 calc R U
C31 C -0.0091(2) 0.3139(15) 0.3150(3) 0.0624(19) Uani 1 1 d . .
C32 C -0.0389(2) 0.1621(16) 0.3295(3) 0.092(3) Uani 1 1 d . .
H32A H -0.0281 0.1516 0.3680 0.138 Uiso 1 1 calc R U
H32B H -0.0368 0.0267 0.3147 0.138 Uiso 1 1 calc R U
H32C H -0.0712 0.2091 0.3154 0.138 Uiso 1 1 calc R U
C33 C 0.2767(2) 0.5742(14) 0.2468(3) 0.075(2) Uani 1 1 d . .
H33A H 0.2502 0.5604 0.2127 0.090 Uiso 1 1 calc R U
H33B H 0.2927 0.4392 0.2552 0.090 Uiso 1 1 calc R U
C34 C 0.3101(2) 0.7334(16) 0.2413(3) 0.073(2) Uani 1 1 d . .
C35 C 0.3290(3) 0.697(2) 0.2027(4) 0.112(4) Uani 1 1 d . .
H35 H 0.3221 0.5749 0.1821 0.134 Uiso 1 1 calc R U
C36 C 0.3599(4) 0.855(3) 0.1955(5) 0.129(5) Uani 1 1 d . .
H36 H 0.3711 0.8419 0.1679 0.155 Uiso 1 1 calc R U
C37 C 0.3725(4) 1.021(3) 0.2281(6) 0.150(6) Uani 1 1 d . .
H37 H 0.3953 1.1142 0.2260 0.180 Uiso 1 1 calc R U
C38 C 0.3529(3) 1.0521(18) 0.2630(5) 0.117(4) Uani 1 1 d . .
H38 H 0.3601 1.1742 0.2836 0.141 Uiso 1 1 calc R U
C39 C 0.3220(3) 0.9105(17) 0.2703(4) 0.091(3) Uani 1 1 d . .
H39 H 0.3091 0.9377 0.2960 0.110 Uiso 1 1 calc R U
C40 C -0.0366(2) -0.0389(11) 0.0489(2) 0.0531(16) Uani 1 1 d . .
C41 C -0.0801(2) -0.0186(11) 0.0006(2) 0.0522(15) Uani 1 1 d . .
C42 C -0.1084(2) 0.1583(12) -0.0097(2) 0.0643(18) Uani 1 1 d . .
H42 H -0.1003 0.2680 0.0150 0.077 Uiso 1 1 calc R U
C43 C -0.1491(2) 0.1755(14) -0.0570(3) 0.078(2) Uani 1 1 d . .
H43 H -0.1678 0.2958 -0.0637 0.094 Uiso 1 1 calc R U
C44 C -0.1607(2) 0.0151(17) -0.0925(2) 0.077(2) Uani 1 1 d . .
C45 C -0.1333(3) -0.1618(17) -0.0836(3) 0.087(3) Uani 1 1 d . .
H45 H -0.1421 -0.2713 -0.1084 0.105 Uiso 1 1 calc R U
C46 C -0.0916(3) -0.1785(13) -0.0365(3) 0.071(2) Uani 1 1 d . .
H46 H -0.0723 -0.2963 -0.0309 0.086 Uiso 1 1 calc R U

loop_
_atom_site_aniso_label
_atom_site_aniso_U_11
_atom_site_aniso_U_22
_atom_site_aniso_U_33
_atom_site_aniso_U_23
_atom_site_aniso_U_13
_atom_site_aniso_U_12
Br1 0.0736(6) 0.1998(13) 0.0762(5) -0.0035(7) -0.0189(4) -0.0310(7)
O1 0.037(2) 0.065(3) 0.052(2) -0.004(2) 0.0199(19) -0.0148(19)
O2 0.096(4) 0.103(5) 0.098(3) -0.035(4) 0.068(3) -0.015(4)
O3 0.036(2) 0.079(3) 0.0458(18) -0.002(2) 0.0124(15) -0.004(2)
O4 0.041(2) 0.083(4) 0.070(3) 0.007(3) 0.013(2) -0.005(2)
O5 0.040(2) 0.075(3) 0.050(2) 0.006(2) 0.0193(18) -0.002(2)
O6 0.097(4) 0.063(3) 0.056(3) -0.014(3) 0.001(3) 0.014(3)
O7 0.043(2) 0.067(3) 0.049(2) -0.013(2) 0.0010(18) 0.000(2)
C1 0.040(3) 0.069(4) 0.043(3) -0.005(3) 0.013(3) 0.001(3)
C2 0.048(3) 0.075(5) 0.037(3) -0.006(3) 0.018(3) 0.000(3)
C3 0.040(3) 0.053(4) 0.050(3) -0.005(3) 0.007(3) 0.007(3)
C4 0.034(3) 0.047(4) 0.041(3) -0.001(3) 0.007(2) 0.000(3)
C5 0.032(3) 0.040(3) 0.046(3) 0.009(3) 0.012(2) 0.004(2)
C6 0.040(3) 0.041(3) 0.043(3) -0.001(3) 0.019(3) -0.003(3)
C7 0.041(3) 0.042(3) 0.037(3) -0.002(2) 0.016(2) 0.005(3)
C8 0.042(3) 0.032(3) 0.039(3) -0.008(2) 0.014(2) -0.001(2)
C9 0.030(3) 0.042(3) 0.044(3) 0.002(2) 0.013(2) 0.002(2)
C10 0.035(3) 0.039(3) 0.033(3) -0.001(2) 0.010(2) 0.002(2)
C11 0.038(3) 0.063(4) 0.045(3) 0.000(3) 0.016(2) -0.007(3)
C12 0.031(3) 0.042(3) 0.047(3) -0.004(3) 0.016(2) 0.000(2)
C13 0.034(3) 0.038(3) 0.041(2) -0.008(3) 0.012(2) -0.003(2)
C14 0.040(3) 0.039(3) 0.038(3) -0.003(2) 0.015(2) -0.009(2)
C15 0.039(3) 0.068(4) 0.048(3) -0.001(3) 0.014(2) -0.010(3)
C16 0.051(3) 0.109(6) 0.041(3) 0.005(4) 0.013(3) -0.009(4)
C17 0.039(3) 0.043(3) 0.047(3) -0.005(3) 0.012(2) -0.008(3)
C18 0.046(3) 0.046(4) 0.055(3) 0.009(3) 0.010(3) -0.003(3)
C19 0.043(3) 0.062(4) 0.046(3) 0.007(3) 0.012(3) -0.005(3)
C20 0.032(3) 0.055(4) 0.050(3) 0.000(3) 0.008(2) -0.002(3)
C21 0.046(4) 0.052(4) 0.080(4) -0.006(3) 0.008(3) -0.015(3)
C22 0.043(3) 0.072(4) 0.054(3) 0.008(4) 0.014(2) 0.005(3)
C23 0.043(4) 0.256(14) 0.063(4) 0.041(7) 0.020(3) 0.027(7)
C24 0.039(3) 0.071(5) 0.049(3) 0.001(3) 0.010(2) -0.009(3)
C25 0.035(3) 0.052(4) 0.053(3) -0.003(3) 0.017(3) -0.004(3)
C26 0.066(4) 0.162(9) 0.052(3) -0.010(5) 0.024(3) 0.006(5)
C27 0.067(5) 0.055(5) 0.153(8) -0.013(5) 0.021(5) -0.010(4)
C28 0.037(3) 0.065(4) 0.056(3) -0.001(3) 0.011(3) 0.007(3)
C29 0.037(3) 0.072(4) 0.067(3) -0.008(4) 0.012(3) -0.017(3)
C30 0.045(3) 0.049(4) 0.057(3) -0.014(3) 0.012(3) -0.004(3)
C31 0.039(4) 0.103(6) 0.046(3) -0.002(4) 0.018(3) -0.017(4)
C32 0.052(4) 0.151(8) 0.084(5) 0.022(5) 0.038(4) -0.018(5)
C33 0.047(3) 0.121(7) 0.066(4) 0.004(4) 0.031(3) -0.002(4)
C34 0.032(4) 0.125(7) 0.064(4) 0.032(5) 0.019(3) 0.007(4)
C35 0.056(5) 0.191(11) 0.103(6) 0.041(7) 0.046(5) 0.013(6)
C36 0.066(7) 0.233(16) 0.106(8) 0.062(9) 0.052(6) 0.020(8)
C37 0.066(6) 0.230(17) 0.156(11) 0.081(12) 0.045(7) -0.029(9)
C38 0.066(5) 0.117(8) 0.176(9) 0.069(8) 0.055(6) 0.005(5)
C39 0.049(4) 0.121(8) 0.100(6) 0.054(6) 0.022(4) -0.003(5)
C40 0.055(4) 0.058(5) 0.043(3) -0.008(3) 0.015(3) -0.006(3)
C41 0.047(3) 0.071(5) 0.036(3) -0.008(3) 0.013(2) -0.012(3)
C42 0.048(4) 0.086(5) 0.049(3) -0.016(4) 0.007(3) -0.007(4)
C43 0.047(4) 0.103(6) 0.075(5) 0.000(5) 0.012(4) -0.007(4)
C44 0.038(4) 0.126(7) 0.050(3) -0.015(5) -0.004(3) -0.020(5)
C45 0.068(5) 0.124(8) 0.057(4) -0.035(5) 0.010(4) -0.035(5)
C46 0.065(5) 0.078(5) 0.065(4) -0.012(4) 0.018(4) -0.009(4)

loop_
_atom_type_symbol
_atom_type_description
_atom_type_scat_dispersion_real
_atom_type_scat_dispersion_imag
_atom_type_scat_source
C C 0.0033 0.0016 'International Tables Vol C Tables 4.2.6.8 and 6.1.1.4'
H H 0.0000 0.0000 'International Tables Vol C Tables 4.2.6.8 and 6.1.1.4'
O O 0.0106 0.0060 'International Tables Vol C Tables 4.2.6.8 and 6.1.1.4'
Br Br -0.2901 2.4595 'International Tables Vol C Tables 4.2.6.8 and 6.1.1.4'

loop_
_geom_angle_atom_site_label_1
_geom_angle_atom_site_label_2
_geom_angle_atom_site_label_3
_geom_angle
C31 O1 C6 117.5(5)
C24 O3 C20 109.5(4)
C25 O4 H4 109.5
C33 O5 C12 115.9(5)
C40 O7 C3 119.1(5)
C2 C1 C10 113.1(4)
C2 C1 H1A 109.0
C10 C1 H1A 109.0
C2 C1 H1B 109.0
C10 C1 H1B 109.0
H1A C1 H1B 107.8
C3 C2 C1 110.7(5)
C3 C2 H2A 109.5
C1 C2 H2A 109.5
C3 C2 H2B 109.5
C1 C2 H2B 109.5
H2A C2 H2B 108.1
C2 C3 O7 108.0(4)
C2 C3 C4 117.0(5)
O7 C3 C4 106.8(4)
C2 C3 H3 108.2
O7 C3 H3 108.2
C4 C3 H3 108.2
C28 C4 C29 109.7(4)
C28 C4 C3 111.4(4)
C29 C4 C3 105.5(5)
C28 C4 C5 112.6(5)
C29 C4 C5 112.0(4)
C3 C4 C5 105.3(4)
C6 C5 C10 108.8(4)
C6 C5 C4 116.0(4)
C10 C5 C4 117.4(4)
C6 C5 H5 104.3
C10 C5 H5 104.3
C4 C5 H5 104.3
O1 C6 C7 106.1(4)
O1 C6 C5 109.0(4)
C7 C6 C5 112.2(4)
O1 C6 H6 109.8
C7 C6 H6 109.8
C5 C6 H6 109.8
C8 C7 C6 115.7(4)
C8 C7 H7A 108.3
C6 C7 H7A 108.3
C8 C7 H7B 108.3
C6 C7 H7B 108.3
H7A C7 H7B 107.4
C7 C8 C30 107.6(5)
C7 C8 C9 108.5(4)
C30 C8 C9 111.0(5)
C7 C8 C14 112.6(4)
C30 C8 C14 110.0(4)
C9 C8 C14 107.1(4)
C11 C9 C10 114.1(4)
C11 C9 C8 111.3(4)
C10 C9 C8 116.3(4)
C11 C9 H9 104.6
C10 C9 H9 104.6
C8 C9 H9 104.6
C19 C10 C1 106.5(4)
C19 C10 C9 112.3(4)
C1 C10 C9 108.5(4)
C19 C10 C5 113.0(4)
C1 C10 C5 107.4(4)
C9 C10 C5 108.9(4)
C9 C11 C12 116.1(4)
C9 C11 H11A 108.3
C12 C11 H11A 108.3
C9 C11 H11B 108.3
C12 C11 H11B 108.3
H11A C11 H11B 107.4
O5 C12 C13 108.9(4)
O5 C12 C11 108.7(4)
C13 C12 C11 111.9(4)
O5 C12 H12 109.1
C13 C12 H12 109.1
C11 C12 H12 109.1
C12 C13 C14 112.8(4)
C12 C13 C17 120.4(4)
C14 C13 C17 103.0(4)
C12 C13 H13 106.6
C14 C13 H13 106.6
C17 C13 H13 106.6
C18 C14 C15 105.9(5)
C18 C14 C13 111.1(5)
C15 C14 C13 100.8(4)
C18 C14 C8 110.9(4)
C15 C14 C8 117.0(4)
C13 C14 C8 110.6(4)
C16 C15 C14 105.6(4)
C16 C15 H15A 110.6
C14 C15 H15A 110.6
C16 C15 H15B 110.6
C14 C15 H15B 110.6
H15A C15 H15B 108.8
C15 C16 C17 108.3(4)
C15 C16 H16A 110.0
C17 C16 H16A 110.0
C15 C16 H16B 110.0
C17 C16 H16B 110.0
H16A C16 H16B 108.4
C20 C17 C16 114.3(4)
C20 C17 C13 120.0(5)
C16 C17 C13 101.9(4)
C20 C17 H17 106.6
C16 C17 H17 106.6
C13 C17 H17 106.6
C14 C18 H18A 109.5
C14 C18 H18B 109.5
H18A C18 H18B 109.5
C14 C18 H18C 109.5
H18A C18 H18C 109.5
H18B C18 H18C 109.5
C10 C19 H19A 109.5
C10 C19 H19B 109.5
H19A C19 H19B 109.5
C10 C19 H19C 109.5
H19A C19 H19C 109.5
H19B C19 H19C 109.5
O3 C20 C21 108.0(5)
O3 C20 C17 104.8(4)
C21 C20 C17 113.6(5)
O3 C20 C22 102.2(4)
C21 C20 C22 111.8(5)
C17 C20 C22 115.3(5)
C20 C21 H21A 109.5
C20 C21 H21B 109.5
H21A C21 H21B 109.5
C20 C21 H21C 109.5
H21A C21 H21C 109.5
H21B C21 H21C 109.5
C23 C22 C20 105.2(5)
C23 C22 H22A 110.7
C20 C22 H22A 110.7
C23 C22 H22B 110.7
C20 C22 H22B 110.7
H22A C22 H22B 108.8
C24 C23 C22 106.9(5)
C24 C23 H23A 110.3
C22 C23 H23A 110.3
C24 C23 H23B 110.3
C22 C23 H23B 110.3
H23A C23 H23B 108.6
O3 C24 C23 106.5(4)
O3 C24 C25 108.8(5)
C23 C24 C25 118.8(7)
O3 C24 H24 107.4
C23 C24 H24 107.4
C25 C24 H24 107.4
O4 C25 C24 107.0(5)
O4 C25 C27 107.6(5)
C24 C25 C27 111.8(6)
O4 C25 C26 105.9(5)
C24 C25 C26 109.8(5)
C27 C25 C26 114.4(7)
C25 C26 H26A 109.5
C25 C26 H26B 109.5
H26A C26 H26B 109.5
C25 C26 H26C 109.5
H26A C26 H26C 109.5
H26B C26 H26C 109.5
C25 C27 H27A 109.5
C25 C27 H27B 109.5
H27A C27 H27B 109.5
C25 C27 H27C 109.5
H27A C27 H27C 109.5
H27B C27 H27C 109.5
C4 C28 H28A 109.5
C4 C28 H28B 109.5
H28A C28 H28B 109.5
C4 C28 H28C 109.5
H28A C28 H28C 109.5
H28B C28 H28C 109.5
C4 C29 H29A 109.5
C4 C29 H29B 109.5
H29A C29 H29B 109.5
C4 C29 H29C 109.5
H29A C29 H29C 109.5
H29B C29 H29C 109.5
C8 C30 H30A 109.5
C8 C30 H30B 109.5
H30A C30 H30B 109.5
C8 C30 H30C 109.5
H30A C30 H30C 109.5
H30B C30 H30C 109.5
O2 C31 O1 123.5(6)
O2 C31 C32 123.9(7)
O1 C31 C32 112.5(8)
C31 C32 H32A 109.5
C31 C32 H32B 109.5
H32A C32 H32B 109.5
C31 C32 H32C 109.5
H32A C32 H32C 109.5
H32B C32 H32C 109.5
O5 C33 C34 112.5(7)
O5 C33 H33A 109.1
C34 C33 H33A 109.1
O5 C33 H33B 109.1
C34 C33 H33B 109.1
H33A C33 H33B 107.8
C39 C34 C35 118.6(9)
C39 C34 C33 124.3(7)
C35 C34 C33 117.1(10)
C34 C35 C36 117.4(11)
C34 C35 H35 121.3
C36 C35 H35 121.3
C37 C36 C35 120.6(10)
C37 C36 H36 119.7
C35 C36 H36 119.7
C38 C37 C36 119.7(12)
C38 C37 H37 120.1
C36 C37 H37 120.1
C37 C38 C39 121.9(13)
C37 C38 H38 119.0
C39 C38 H38 119.0
C34 C39 C38 121.4(10)
C34 C39 H39 119.3
C38 C39 H39 119.3
O6 C40 O7 124.2(5)
O6 C40 C41 124.4(6)
O7 C40 C41 111.3(6)
C46 C41 C42 119.2(5)
C46 C41 C40 118.2(6)
C42 C41 C40 122.4(6)
C41 C42 C43 121.1(6)
C41 C42 H42 119.5
C43 C42 H42 119.5
C44 C43 C42 119.1(8)
C44 C43 H43 120.4
C42 C43 H43 120.4
C43 C44 C45 121.2(6)
C43 C44 Br1 120.0(7)
C45 C44 Br1 118.7(6)
C44 C45 C46 120.0(7)
C44 C45 H45 120.0
C46 C45 H45 120.0
C41 C46 C45 119.3(7)
C41 C46 H46 120.4
C45 C46 H46 120.4

loop_
_geom_bond_atom_site_label_1
_geom_bond_atom_site_label_2
_geom_bond_distance
Br1 C44 1.883(6)
O1 C31 1.341(8)
O1 C6 1.471(6)
O2 C31 1.180(9)
O3 C24 1.426(6)
O3 C20 1.454(6)
O4 C25 1.452(6)
O4 H4 0.8200
O5 C33 1.401(7)
O5 C12 1.429(6)
O6 C40 1.200(8)
O7 C40 1.328(7)
O7 C3 1.481(6)
C1 C2 1.513(7)
C1 C10 1.541(7)
C1 H1A 0.9700
C1 H1B 0.9700
C2 C3 1.475(8)
C2 H2A 0.9700
C2 H2B 0.9700
C3 C4 1.545(8)
C3 H3 0.9800
C4 C28 1.532(8)
C4 C29 1.533(8)
C4 C5 1.577(7)
C5 C6 1.530(7)
C5 C10 1.568(7)
C5 H5 0.9800
C6 C7 1.508(7)
C6 H6 0.9800
C7 C8 1.508(7)
C7 H7A 0.9700
C7 H7B 0.9700
C8 C30 1.535(8)
C8 C9 1.566(7)
C8 C14 1.573(7)
C9 C11 1.532(7)
C9 C10 1.550(7)
C9 H9 0.9800
C10 C19 1.535(8)
C11 C12 1.555(7)
C11 H11A 0.9700
C11 H11B 0.9700
C12 C13 1.506(7)
C12 H12 0.9800
C13 C14 1.555(7)
C13 C17 1.561(7)
C13 H13 0.9800
C14 C18 1.518(8)
C14 C15 1.542(7)
C15 C16 1.528(8)
C15 H15A 0.9700
C15 H15B 0.9700
C16 C17 1.538(8)
C16 H16A 0.9700
C16 H16B 0.9700
C17 C20 1.518(8)
C17 H17 0.9800
C18 H18A 0.9600
C18 H18B 0.9600
C18 H18C 0.9600
C19 H19A 0.9600
C19 H19B 0.9600
C19 H19C 0.9600
C20 C21 1.507(9)
C20 C22 1.519(8)
C21 H21A 0.9600
C21 H21B 0.9600
C21 H21C 0.9600
C22 C23 1.484(9)
C22 H22A 0.9700
C22 H22B 0.9700
C23 C24 1.476(9)
C23 H23A 0.9700
C23 H23B 0.9700
C24 C25 1.495(8)
C24 H24 0.9800
C25 C27 1.498(10)
C25 C26 1.526(8)
C26 H26A 0.9600
C26 H26B 0.9600
C26 H26C 0.9600
C27 H27A 0.9600
C27 H27B 0.9600
C27 H27C 0.9600
C28 H28A 0.9600
C28 H28B 0.9600
C28 H28C 0.9600
C29 H29A 0.9600
C29 H29B 0.9600
C29 H29C 0.9600
C30 H30A 0.9600
C30 H30B 0.9600
C30 H30C 0.9600
C31 C32 1.476(10)
C32 H32A 0.9600
C32 H32B 0.9600
C32 H32C 0.9600
C33 C34 1.481(11)
C33 H33A 0.9700
C33 H33B 0.9700
C34 C39 1.340(12)
C34 C35 1.382(11)
C35 C36 1.439(16)
C35 H35 0.9300
C36 C37 1.331(19)
C36 H36 0.9300
C37 C38 1.302(16)
C37 H37 0.9300
C38 C39 1.368(12)
C38 H38 0.9300
C39 H39 0.9300
C40 C41 1.471(8)
C41 C46 1.374(9)
C41 C42 1.379(9)
C42 C43 1.407(9)
C42 H42 0.9300
C43 C44 1.349(11)
C43 H43 0.9300
C44 C45 1.367(12)
C45 C46 1.420(10)
C45 H45 0.9300
C46 H46 0.9300

loop_
_geom_hbond_atom_site_label_D
_geom_hbond_atom_site_label_H
_geom_hbond_atom_site_label_A
_geom_hbond_distance_DH
_geom_hbond_distance_HA
_geom_hbond_distance_DA
_geom_hbond_angle_DHA
C22 H22B O5 0.97 2.52 3.061(6) 115.4
C22 H22B O5 0.97 2.52 3.061(6) 115.4

loop_
_geom_torsion_atom_site_label_1
_geom_torsion_atom_site_label_2
_geom_torsion_atom_site_label_3
_geom_torsion_atom_site_label_4
_geom_torsion
C10 C1 C2 C3 -57.8(7)
C1 C2 C3 O7 178.4(5)
C1 C2 C3 C4 57.9(7)
C40 O7 C3 C2 100.1(6)
C40 O7 C3 C4 -133.2(5)
C2 C3 C4 C28 70.9(6)
O7 C3 C4 C28 -50.2(6)
C2 C3 C4 C29 -170.1(5)
O7 C3 C4 C29 68.7(5)
C2 C3 C4 C5 -51.5(6)
O7 C3 C4 C5 -172.7(4)
C28 C4 C5 C6 58.8(6)
C29 C4 C5 C6 -65.4(6)
C3 C4 C5 C6 -179.5(5)
C28 C4 C5 C10 -72.4(6)
C29 C4 C5 C10 163.4(5)
C3 C4 C5 C10 49.3(6)
C31 O1 C6 C7 86.9(5)
C31 O1 C6 C5 -152.0(5)
C10 C5 C6 O1 -175.9(4)
C4 C5 C6 O1 49.0(6)
C10 C5 C6 C7 -58.6(6)
C4 C5 C6 C7 166.2(4)
O1 C6 C7 C8 176.0(4)
C5 C6 C7 C8 57.0(6)
C6 C7 C8 C30 71.5(6)
C6 C7 C8 C9 -48.7(6)
C6 C7 C8 C14 -167.1(4)
C7 C8 C9 C11 -178.7(5)
C30 C8 C9 C11 63.3(6)
C14 C8 C9 C11 -56.8(6)
C7 C8 C9 C10 48.4(6)
C30 C8 C9 C10 -69.6(6)
C14 C8 C9 C10 170.3(4)
C2 C1 C10 C19 -67.6(6)
C2 C1 C10 C9 171.3(5)
C2 C1 C10 C5 53.7(6)
C11 C9 C10 C19 -59.3(6)
C8 C9 C10 C19 72.4(6)
C11 C9 C10 C1 58.1(6)
C8 C9 C10 C1 -170.2(5)
C11 C9 C10 C5 174.7(5)
C8 C9 C10 C5 -53.6(6)
C6 C5 C10 C19 -69.4(5)
C4 C5 C10 C19 65.0(6)
C6 C5 C10 C1 173.5(4)
C4 C5 C10 C1 -52.1(6)
C6 C5 C10 C9 56.1(5)
C4 C5 C10 C9 -169.4(4)
C10 C9 C11 C12 -175.4(5)
C8 C9 C11 C12 50.6(7)
C33 O5 C12 C13 162.1(5)
C33 O5 C12 C11 -75.7(6)
C9 C11 C12 O5 -165.8(5)
C9 C11 C12 C13 -45.5(7)
O5 C12 C13 C14 168.8(4)
C11 C12 C13 C14 48.6(6)
O5 C12 C13 C17 -69.1(6)
C11 C12 C13 C17 170.7(5)
C12 C13 C14 C18 64.6(6)
C17 C13 C14 C18 -66.8(5)
C12 C13 C14 C15 176.5(5)
C17 C13 C14 C15 45.1(5)
C12 C13 C14 C8 -59.0(6)
C17 C13 C14 C8 169.6(4)
C7 C8 C14 C18 56.8(6)
C30 C8 C14 C18 176.8(5)
C9 C8 C14 C18 -62.4(5)
C7 C8 C14 C15 -64.9(6)
C30 C8 C14 C15 55.1(6)
C9 C8 C14 C15 175.9(5)
C7 C8 C14 C13 -179.5(4)
C30 C8 C14 C13 -59.5(6)
C9 C8 C14 C13 61.3(5)
C18 C14 C15 C16 82.0(6)
C13 C14 C15 C16 -33.8(6)
C8 C14 C15 C16 -153.7(5)
C14 C15 C16 C17 10.1(7)
C15 C16 C17 C20 148.8(6)
C15 C16 C17 C13 17.8(7)
C12 C13 C17 C20 67.0(7)
C14 C13 C17 C20 -166.3(5)
C12 C13 C17 C16 -165.6(6)
C14 C13 C17 C16 -38.9(6)
C24 O3 C20 C21 -87.1(6)
C24 O3 C20 C17 151.5(5)
C24 O3 C20 C22 30.9(6)
C16 C17 C20 O3 45.1(7)
C13 C17 C20 O3 166.6(4)
C16 C17 C20 C21 -72.5(7)
C13 C17 C20 C21 48.9(7)
C16 C17 C20 C22 156.6(5)
C13 C17 C20 C22 -81.9(6)
O3 C20 C22 C23 -28.7(8)
C21 C20 C22 C23 86.6(8)
C17 C20 C22 C23 -141.7(7)
C20 C22 C23 C24 17.2(11)
C20 O3 C24 C23 -20.9(8)
C20 O3 C24 C25 -150.1(5)
C22 C23 C24 O3 1.4(11)
C22 C23 C24 C25 124.6(8)
O3 C24 C25 O4 -178.6(4)
C23 C24 C25 O4 59.4(8)
O3 C24 C25 C27 63.9(7)
C23 C24 C25 C27 -58.1(9)
O3 C24 C25 C26 -64.1(7)
C23 C24 C25 C26 173.9(7)
C6 O1 C31 O2 1.6(9)
C6 O1 C31 C32 -176.3(5)
C12 O5 C33 C34 -179.1(5)
O5 C33 C34 C39 -1.4(10)
O5 C33 C34 C35 -180.0(6)
C39 C34 C35 C36 -1.2(12)
C33 C34 C35 C36 177.4(8)
C34 C35 C36 C37 5.5(16)
C35 C36 C37 C38 -7(2)
C36 C37 C38 C39 5.1(18)
C35 C34 C39 C38 -1.1(12)
C33 C34 C39 C38 -179.6(7)
C37 C38 C39 C34 -0.8(14)
C3 O7 C40 O6 3.9(9)
C3 O7 C40 C41 -175.2(5)
O6 C40 C41 C46 -4.6(9)
O7 C40 C41 C46 174.5(5)
O6 C40 C41 C42 178.5(6)
O7 C40 C41 C42 -2.4(8)
C46 C41 C42 C43 1.3(10)
C40 C41 C42 C43 178.2(6)
C41 C42 C43 C44 0.5(10)
C42 C43 C44 C45 -0.8(12)
C42 C43 C44 Br1 178.6(5)
C43 C44 C45 C46 -0.6(12)
Br1 C44 C45 C46 -180.0(5)
C42 C41 C46 C45 -2.6(10)
C40 C41 C46 C45 -179.6(6)
C44 C45 C46 C41 2.3(11)

loop_
_platon_squeeze_void_nr
_platon_squeeze_void_average_x
_platon_squeeze_void_average_y
_platon_squeeze_void_average_z
_platon_squeeze_void_volume
_platon_squeeze_void_count_electrons
_platon_squeeze_void_content
1 0.000 0.434 0.000 16 1 ' '
2 0.250 0.554 0.000 337 69 ' '
3 0.500 0.934 0.000 16 1 ' '
4 0.750 0.054 0.000 337 69 ' '
5 0.171 0.961 0.244 13 1 ' '
6 0.671 0.461 0.244 13 1 ' '
7 0.500 0.035 0.500 122 37 ' '
8 1.000 0.535 0.500 122 37 ' '
9 0.328 0.461 0.756 13 1 ' '
10 0.828 0.961 0.756 13 1 ' '
